data_2225051
loop_
_publ_author_name
'Dai, N.'
'Jenkinson, S. F.'
'Fleet, G. W. J.'
'Watkin, D. J.'

_publ_section_title 3,4-<i>O</i>-Isopropylidene-2-<i>C</i>-methyl-<small>D</small>-galactonolactone
_journal_coeditor_code LH2976
_journal_issue 2
_journal_name_full 'Acta Crystallographica Section E'
_journal_page_first o406
_journal_page_last o407
_journal_paper_doi 10.1107/S1600536810001613
_journal_volume 66
_journal_year 2010
_chemical_formula_iupac 'C10 H16 O6'
_chemical_formula_moiety 'C10 H16 O6'
_chemical_formula_sum 'C10 H16 O6'
_chemical_formula_weight 232.23
_chemical_name_systematic
;
3,4-<i>O</i>-Isopropylidene-2-<i>C</i>-methyl-D-galactonolactone
;
_space_group_IT_number 4
_symmetry_cell_setting monoclinic
_symmetry_space_group_name_Hall 'P 2yb'
_symmetry_space_group_name_H-M 'P 1 21 1'
_atom_sites_solution_hydrogens geom
_atom_sites_solution_primary direct
_cell_angle_alpha 90
_cell_angle_beta 105.0854(14)
_cell_angle_gamma 90
_cell_formula_units_Z 2
_cell_length_a 6.0553(2)
_cell_length_b 11.3612(4)
_cell_length_c 8.2946(3)
_cell_measurement_reflns_used 1236
_cell_measurement_temperature 150
_cell_measurement_theta_max 27
_cell_measurement_theta_min 5
_cell_volume 550.97(3)
_computing_cell_refinement 'DENZO/SCALEPACK (Otwinowski & Minor, 1997)'
_computing_data_collection 'COLLECT (Nonius, 2001)'
_computing_data_reduction 'DENZO/SCALEPACK (Otwinowski & Minor, 1997)'
_computing_molecular_graphics 'CAMERON (Watkin <i>et al.</i>,  1996)'
_computing_publication_material 'CRYSTALS (Betteridge <i>et al.</i>,  2003)'
_computing_structure_refinement 'CRYSTALS (Betteridge <i>et al.</i>,  2003)'
_computing_structure_solution 'SIR92 (Altomare <i>et al.</i>,  1994)'
_diffrn_ambient_temperature 150
_diffrn_measured_fraction_theta_full 0.990
_diffrn_measured_fraction_theta_max 0.988
_diffrn_measurement_device Area
_diffrn_measurement_device_type 'Nonius KappaCCD'
_diffrn_measurement_method \w
_diffrn_radiation_monochromator graphite
_diffrn_radiation_type 'Mo K\a'
_diffrn_radiation_wavelength 0.71073
_diffrn_reflns_av_R_equivalents 0.028
_diffrn_reflns_limit_h_max 7
_diffrn_reflns_limit_h_min -7
_diffrn_reflns_limit_k_max 14
_diffrn_reflns_limit_k_min -14
_diffrn_reflns_limit_l_max 10
_diffrn_reflns_limit_l_min -10
_diffrn_reflns_number 5558
_diffrn_reflns_theta_full 26.671
_diffrn_reflns_theta_max 27.496
_diffrn_reflns_theta_min 5.187
_diffrn_standards_number 0
_exptl_absorpt_coefficient_mu 0.116
_exptl_absorpt_correction_T_max 0.99
_exptl_absorpt_correction_T_min 0.91
_exptl_absorpt_correction_type multi-scan
_exptl_absorpt_process_details '(DENZO/SCALEPACK; Otwinowski & Minor, 1997)'
_exptl_crystal_colour colourless
_exptl_crystal_density_diffrn 1.400
_exptl_crystal_density_method 'not measured'
_exptl_crystal_description plate
_exptl_crystal_F_000 248
_exptl_crystal_size_max 0.50
_exptl_crystal_size_mid 0.40
_exptl_crystal_size_min 0.10
_refine_diff_density_max 0.22
_refine_diff_density_min -0.18
_refine_ls_extinction_method None
_refine_ls_goodness_of_fit_ref 0.9813
_refine_ls_hydrogen_treatment constr
_refine_ls_matrix_type full
_refine_ls_number_parameters 145
_refine_ls_number_reflns 1313
_refine_ls_number_restraints 1
_refine_ls_R_factor_all 0.0318
_refine_ls_R_factor_gt 0.0288
_refine_ls_shift/su_max 0.000170
_refine_ls_structure_factor_coef Fsqd
_refine_ls_weighting_details
;
Method= Modified Sheldrick
w=1/[\s^2^(F^2^) + (0.03P)^2^ + 0.19P], where P=[max(Fo^2^,0) + 2Fc^2^]/3
;
_refine_ls_weighting_scheme calc
_refine_ls_wR_factor_all 0.0675
_refine_ls_wR_factor_gt 0.0658
_refine_ls_wR_factor_ref 0.0675
_reflns_number_gt 1229
_reflns_number_total 1314
_reflns_threshold_expression I>2\s(I)
_cod_data_source_file lh2976.cif
_cod_data_source_block I
_cod_depositor_comments
;
The following automatic conversions were performed:
'_symmetry_cell_setting' value 'Monoclinic' changed to 'monoclinic'
according to '/home/saulius/struct/CIF-dictionaries/cif_core.dic'
dictionary named 'cif_core.dic' version 2.4.1 from 2010-06-29.

Automatic conversion script
Id: cif_fix_enum 1527 2010-12-29 10:47:43Z saulius 

The following automatic conversions were performed:

'_symmetry_cell_setting' value 'Monoclinic' changed to 'monoclinic'
according to /home/saulius/struct/CIF-dictionaries/cif_core.dic
dictionary named 'cif_core.dic' version 2.4.1 from 2010-06-29.

Automatic conversion script
Id: cif_fix_values 1715 2011-07-08 13:25:40Z adriana 
;
_cod_original_sg_symbol_H-M 'P 21'
_cod_database_code 2225051
_cod_database_fobs_code 2225051

loop_
_symmetry_equiv_pos_as_xyz
x,y,z
-x,y+1/2,-z

loop_
_atom_site_type_symbol
_atom_site_label
_atom_site_fract_x
_atom_site_fract_y
_atom_site_fract_z
_atom_site_U_iso_or_equiv
_atom_site_adp_type
_atom_site_occupancy
_atom_site_disorder_assembly
_atom_site_disorder_group
O O1 0.1833(2) 0.44365(15) 0.34373(17) 0.0239 Uani 1.0000 . .
C C2 0.2057(3) 0.50024(18) 0.1948(2) 0.0213 Uani 1.0000 . .
C C3 0.3440(3) 0.61260(18) 0.2310(2) 0.0182 Uani 1.0000 . .
O O4 0.5789(2) 0.57762(14) 0.31079(16) 0.0207 Uani 1.0000 . .
C C5 0.7424(3) 0.65953(18) 0.3392(2) 0.0190 Uani 1.0000 . .
O O6 0.9366(2) 0.63080(16) 0.41067(17) 0.0258 Uani 1.0000 . .
C C7 0.6739(3) 0.78590(18) 0.2822(2) 0.0185 Uani 1.0000 . .
O O8 0.5348(2) 0.82928(15) 0.38453(17) 0.0224 Uani 1.0000 . .
C C9 0.8833(3) 0.86206(19) 0.2930(3) 0.0236 Uani 1.0000 . .
C C10 0.5160(3) 0.78355(18) 0.1047(2) 0.0193 Uani 1.0000 . .
C C11 0.3342(3) 0.68457(18) 0.0755(2) 0.0190 Uani 1.0000 . .
O O12 0.3897(2) 0.61111(14) -0.04874(16) 0.0232 Uani 1.0000 . .
C C13 0.5062(3) 0.6857(2) -0.1390(2) 0.0225 Uani 1.0000 . .
O O14 0.6490(2) 0.75665(14) -0.00941(15) 0.0220 Uani 1.0000 . .
C C15 0.3374(4) 0.7604(2) -0.2640(2) 0.0300 Uani 1.0000 . .
C C16 0.6590(4) 0.6125(2) -0.2164(3) 0.0307 Uani 1.0000 . .
H H21 0.0514 0.5221 0.1280 0.0253 Uiso 1.0000 . .
H H22 0.2831 0.4457 0.1327 0.0254 Uiso 1.0000 . .
H H31 0.2876 0.6635 0.3096 0.0192 Uiso 1.0000 . .
H H91 0.8339 0.9420 0.2601 0.0333 Uiso 1.0000 . .
H H93 0.9791 0.8665 0.4043 0.0339 Uiso 1.0000 . .
H H92 0.9711 0.8323 0.2182 0.0336 Uiso 1.0000 . .
H H101 0.4445 0.8626 0.0784 0.0218 Uiso 1.0000 . .
H H111 0.1751 0.7172 0.0354 0.0205 Uiso 1.0000 . .
H H152 0.4259 0.8092 -0.3237 0.0421 Uiso 1.0000 . .
H H151 0.2464 0.8116 -0.2113 0.0424 Uiso 1.0000 . .
H H153 0.2412 0.7087 -0.3440 0.0423 Uiso 1.0000 . .
H H161 0.7445 0.6676 -0.2693 0.0459 Uiso 1.0000 . .
H H163 0.7596 0.5680 -0.1332 0.0464 Uiso 1.0000 . .
H H162 0.5654 0.5645 -0.3003 0.0462 Uiso 1.0000 . .
H H81 0.6206 0.8478 0.4729 0.0319 Uiso 1.0000 . .
H H11 0.0902 0.4790 0.3908 0.0358 Uiso 1.0000 . .

loop_
_atom_site_aniso_label
_atom_site_aniso_U_11
_atom_site_aniso_U_22
_atom_site_aniso_U_33
_atom_site_aniso_U_12
_atom_site_aniso_U_13
_atom_site_aniso_U_23
O1 0.0268(7) 0.0221(7) 0.0249(7) 0.0017(6) 0.0104(6) 0.0072(6)
C2 0.0241(9) 0.0199(9) 0.0194(9) -0.0019(8) 0.0050(7) 0.0033(7)
C3 0.0163(8) 0.0196(9) 0.0185(8) 0.0022(7) 0.0043(7) 0.0024(7)
O4 0.0184(6) 0.0193(6) 0.0232(7) 0.0023(5) 0.0035(5) 0.0035(5)
C5 0.0203(9) 0.0226(10) 0.0148(8) 0.0012(7) 0.0063(7) -0.0010(7)
O6 0.0196(6) 0.0291(7) 0.0272(7) 0.0038(6) 0.0031(5) 0.0015(6)
C7 0.0194(8) 0.0196(9) 0.0170(8) 0.0014(7) 0.0057(7) -0.0032(7)
O8 0.0222(6) 0.0250(7) 0.0207(6) 0.0006(6) 0.0068(5) -0.0069(5)
C9 0.0227(9) 0.0232(10) 0.0249(10) -0.0026(8) 0.0063(8) -0.0035(8)
C10 0.0235(9) 0.0176(9) 0.0171(8) 0.0001(8) 0.0058(7) 0.0002(7)
C11 0.0214(9) 0.0181(9) 0.0176(8) -0.0007(7) 0.0051(7) -0.0003(7)
O12 0.0324(7) 0.0206(7) 0.0185(6) -0.0065(6) 0.0100(6) -0.0021(5)
C13 0.0308(10) 0.0228(9) 0.0144(8) -0.0088(8) 0.0070(7) -0.0017(7)
O14 0.0252(7) 0.0249(7) 0.0173(6) -0.0066(6) 0.0082(5) -0.0036(5)
C15 0.0354(11) 0.0336(12) 0.0187(9) -0.0047(9) 0.0028(8) 0.0035(8)
C16 0.0400(11) 0.0315(11) 0.0239(10) -0.0037(9) 0.0140(9) -0.0059(9)

loop_
_atom_type_symbol
_atom_type_scat_dispersion_real
_atom_type_scat_dispersion_imag
_atom_type_scat_source
C 0.0033 0.0016 'International Tables Vol C 4.2.6.8 and 6.1.1.4'
H 0.0000 0.0000 'International Tables Vol C 4.2.6.8 and 6.1.1.4'
O 0.0106 0.0060 'International Tables Vol C 4.2.6.8 and 6.1.1.4'

loop_
_geom_angle_atom_site_label_1
_geom_angle_atom_site_label_2
_geom_angle_atom_site_label_3
_geom_angle_site_symmetry_1
_geom_angle_site_symmetry_2
_geom_angle_site_symmetry_3
_geom_angle
_geom_angle_publ_flag
C2 O1 H11 . . . 113.6 no
O1 C2 C3 . . . 112.29(15) no
O1 C2 H21 . . . 108.0 no
C3 C2 H21 . . . 107.1 no
O1 C2 H22 . . . 109.3 no
C3 C2 H22 . . . 108.4 no
H21 C2 H22 . . . 111.8 no
C2 C3 O4 . . . 106.51(15) no
C2 C3 C11 . . . 112.89(15) no
O4 C3 C11 . . . 110.51(14) no
C2 C3 H31 . . . 110.7 no
O4 C3 H31 . . . 108.7 no
C11 C3 H31 . . . 107.5 no
C3 O4 C5 . . . 118.76(15) no
O4 C5 O6 . . . 118.55(17) no
O4 C5 C7 . . . 118.00(15) no
O6 C5 C7 . . . 123.44(17) no
C5 C7 O8 . . . 107.07(14) no
C5 C7 C9 . . . 111.12(15) no
O8 C7 C9 . . . 112.38(15) no
C5 C7 C10 . . . 109.30(14) no
O8 C7 C10 . . . 105.05(14) no
C9 C7 C10 . . . 111.64(15) no
C7 O8 H81 . . . 106.8 no
C7 C9 H91 . . . 108.9 no
C7 C9 H93 . . . 112.0 no
H91 C9 H93 . . . 106.6 no
C7 C9 H92 . . . 110.5 no
H91 C9 H92 . . . 108.9 no
H93 C9 H92 . . . 109.8 no
C7 C10 C11 . . . 113.78(14) no
C7 C10 O14 . . . 108.81(14) no
C11 C10 O14 . . . 103.99(14) no
C7 C10 H101 . . . 108.8 no
C11 C10 H101 . . . 111.7 no
O14 C10 H101 . . . 109.7 no
C10 C11 C3 . . . 112.96(15) no
C10 C11 O12 . . . 104.22(14) no
C3 C11 O12 . . . 109.48(15) no
C10 C11 H111 . . . 111.4 no
C3 C11 H111 . . . 107.6 no
O12 C11 H111 . . . 111.2 no
C11 O12 C13 . . . 105.74(14) no
O12 C13 O14 . . . 102.88(13) no
O12 C13 C15 . . . 110.69(16) no
O14 C13 C15 . . . 111.39(17) no
O12 C13 C16 . . . 109.71(17) no
O14 C13 C16 . . . 108.15(17) no
C15 C13 C16 . . . 113.47(16) no
C13 O14 C10 . . . 106.42(14) no
C13 C15 H152 . . . 107.5 no
C13 C15 H151 . . . 112.7 no
H152 C15 H151 . . . 109.4 no
C13 C15 H153 . . . 108.1 no
H152 C15 H153 . . . 107.9 no
H151 C15 H153 . . . 111.2 no
C13 C16 H161 . . . 106.9 no
C13 C16 H163 . . . 109.6 no
H161 C16 H163 . . . 110.7 no
C13 C16 H162 . . . 108.3 no
H161 C16 H162 . . . 108.8 no
H163 C16 H162 . . . 112.3 no

loop_
_geom_bond_atom_site_label_1
_geom_bond_atom_site_label_2
_geom_bond_site_symmetry_1
_geom_bond_site_symmetry_2
_geom_bond_distance
_geom_bond_publ_flag
O1 C2 . . 1.430(2) no
O1 H11 . . 0.864 no
C2 C3 . . 1.513(3) no
C2 H21 . . 0.985 no
C2 H22 . . 0.997 no
C3 O4 . . 1.459(2) no
C3 C11 . . 1.516(3) no
C3 H31 . . 0.995 no
O4 C5 . . 1.334(2) no
C5 O6 . . 1.216(2) no
C5 C7 . . 1.534(3) no
C7 O8 . . 1.430(2) no
C7 C9 . . 1.519(3) no
C7 C10 . . 1.533(3) no
O8 H81 . . 0.808 no
C9 H91 . . 0.973 no
C9 H93 . . 0.956 no
C9 H92 . . 0.976 no
C10 C11 . . 1.548(3) no
C10 O14 . . 1.426(2) no
C10 H101 . . 0.996 no
C11 O12 . . 1.432(2) no
C11 H111 . . 1.005 no
O12 C13 . . 1.432(2) no
C13 O14 . . 1.439(2) no
C13 C15 . . 1.513(3) no
C13 C16 . . 1.506(3) no
C15 H152 . . 0.990 no
C15 H151 . . 0.979 no
C15 H153 . . 0.961 no
C16 H161 . . 0.985 no
C16 H163 . . 0.940 no
C16 H162 . . 0.947 no

loop_
_geom_hbond_atom_site_label_D
_geom_hbond_atom_site_label_H
_geom_hbond_atom_site_label_A
_geom_hbond_site_symmetry_D
_geom_hbond_site_symmetry_H
_geom_hbond_site_symmetry_A
_geom_hbond_distance_DH
_geom_hbond_distance_HA
_geom_hbond_distance_DA
_geom_hbond_angle_DHA
_geom_hbond_publ_flag
C2 H22 O14 . . 2_645 1.00 2.46 3.391(3) 155 no
C3 H31 O6 . . 1_455 1.00 2.51 3.204(3) 127 no
C15 H153 O6 . . 1_454 0.96 2.52 3.454(3) 163 no
O8 H81 O1 . . 2_656 0.81 1.99 2.771(3) 162 yes
O1 H11 O6 . . 1_455 0.86 1.99 2.737(3) 145 yes

loop_
_cod_related_entry_id
_cod_related_entry_database
_cod_related_entry_code
1 ChemSpider 24744308
